data_7232459
loop_
_publ_author_name
'Larpent, Patrick'
'Jouaiti, Abdelaziz'
'Kyritsakas, Nathalie'
'Hosseini, Mir Wais'

_publ_section_title
;
 Molecular tectonics: homochiral 1D and 2D cadmium based coordination
 networks
;
_journal_issue 15
_journal_name_full CrystEngComm
_journal_page_first 2534
_journal_paper_doi 10.1039/C9CE00113A
_journal_volume 21
_journal_year 2019
_chemical_absolute_configuration ad
_chemical_formula_moiety 'C72 H84 Cd2 N10 O18, 2(C4 H10 O)'
_chemical_formula_sum 'C80 H104 Cd2 N10 O20'
_chemical_formula_weight 1750.53
_space_group_IT_number 1
_space_group_name_Hall 'P 1'
_space_group_name_H-M_alt 'P 1'
_symmetry_cell_setting triclinic
_symmetry_space_group_name_Hall 'P 1'
_symmetry_space_group_name_H-M 'P 1'
_atom_sites_solution_hydrogens geom
_atom_sites_solution_primary direct
_atom_sites_solution_secondary difmap
_audit_creation_method SHELXL-97
_audit_update_record
;
2018-11-09 deposited with the CCDC.    2019-03-04 downloaded from the CCDC.
;
_cell_angle_alpha 109.838(2)
_cell_angle_beta 105.079(2)
_cell_angle_gamma 105.393(2)
_cell_formula_units_Z 1
_cell_length_a 12.1508(8)
_cell_length_b 14.2530(8)
_cell_length_c 14.6096(15)
_cell_measurement_reflns_used 4877
_cell_measurement_temperature 173(2)
_cell_measurement_theta_max 29.28
_cell_measurement_theta_min 2.53
_cell_volume 2116.6(3)
_computing_cell_refinement 'Bruker SMART'
_computing_data_collection 'Bruker SMART'
_computing_data_reduction 'Bruker SAINT'
_computing_molecular_graphics 'Bruker SHELXTL'
_computing_publication_material 'Bruker SHELXTL'
_computing_structure_refinement 'SHELXL-97 (Sheldrick, 1997)'
_computing_structure_solution 'SHELXS-97 (Sheldrick, 1990)'
_diffrn_ambient_temperature 173(2)
_diffrn_measured_fraction_theta_full 0.999
_diffrn_measured_fraction_theta_max 0.999
_diffrn_measurement_device_type 'CCD area detector'
_diffrn_measurement_method 'phi and omega scans'
_diffrn_radiation_monochromator graphite
_diffrn_radiation_source 'fine-focus sealed tube'
_diffrn_radiation_type MoK\a
_diffrn_radiation_wavelength 0.71073
_diffrn_reflns_av_R_equivalents 0.0409
_diffrn_reflns_av_sigmaI/netI 0.0398
_diffrn_reflns_limit_h_max 17
_diffrn_reflns_limit_h_min -17
_diffrn_reflns_limit_k_max 20
_diffrn_reflns_limit_k_min -20
_diffrn_reflns_limit_l_max 20
_diffrn_reflns_limit_l_min -18
_diffrn_reflns_number 149055
_diffrn_reflns_theta_full 29.68
_diffrn_reflns_theta_max 29.68
_diffrn_reflns_theta_min 1.61
_exptl_absorpt_coefficient_mu 0.576
_exptl_absorpt_correction_T_max 0.9608
_exptl_absorpt_correction_T_min 0.9447
_exptl_absorpt_correction_type multi-scan
_exptl_absorpt_process_details sadabs
_exptl_crystal_colour colorless
_exptl_crystal_density_diffrn 1.373
_exptl_crystal_density_meas ?
_exptl_crystal_density_method 'not measured'
_exptl_crystal_description prism
_exptl_crystal_F_000 910
_exptl_crystal_size_max 0.10
_exptl_crystal_size_mid 0.09
_exptl_crystal_size_min 0.07
_refine_diff_density_max 0.901
_refine_diff_density_min -0.728
_refine_diff_density_rms 0.066
_refine_ls_abs_structure_details 'Flack H D (1983), Acta Cryst. A39, 876-881'
_refine_ls_abs_structure_Flack 0.043(14)
_refine_ls_extinction_method none
_refine_ls_goodness_of_fit_ref 1.006
_refine_ls_hydrogen_treatment constr
_refine_ls_matrix_type full
_refine_ls_number_parameters 1013
_refine_ls_number_reflns 21360
_refine_ls_number_restraints 63
_refine_ls_restrained_S_all 1.011
_refine_ls_R_factor_all 0.0561
_refine_ls_R_factor_gt 0.0354
_refine_ls_shift/su_max 0.087
_refine_ls_shift/su_mean 0.004
_refine_ls_structure_factor_coef Fsqd
_refine_ls_weighting_details 'calc w=1/[\s^2^(Fo^2^)+(0.0502P)^2^+0.3357P] where P=(Fo^2^+2Fc^2^)/3'
_refine_ls_weighting_scheme calc
_refine_ls_wR_factor_gt 0.0804
_refine_ls_wR_factor_ref 0.0887
_reflns_number_gt 16744
_reflns_number_total 21360
_reflns_threshold_expression >2sigma(I)
_cod_data_source_file c9ce00113a1.cif
_cod_data_source_block e2592a
_cod_depositor_comments
;
The following automatic conversions were performed:

'_symmetry_cell_setting' value 'Triclinic' changed to 'triclinic'
according to
/home/data/users/saulius/crontab/automatic-downloads/rss-feeds/RSC/lib/dictionaries/cif_core.dic
dictionary named 'cif_core.dic' version 2.4.2 from 2011-04-26.

'_exptl_crystal_density_meas' value 'none' was changed to '?' - the
value is perceived as not measured.

Automatic conversion script
Id: cif_fix_values 4973 2017-02-22 13:04:09Z antanas 

 Adding full bibliography for 7232459--7232464.cif.
;
_cod_original_sg_symbol_H-M P1
_cod_database_code 7232459

loop_
_symmetry_equiv_pos_as_xyz
'x, y, z'

loop_
_atom_site_label
_atom_site_type_symbol
_atom_site_fract_x
_atom_site_fract_y
_atom_site_fract_z
_atom_site_U_iso_or_equiv
_atom_site_adp_type
_atom_site_occupancy
_atom_site_symmetry_multiplicity
_atom_site_calc_flag
_atom_site_refinement_flags
Cd1 Cd 0.652491(14) 0.317484(13) 0.626940(13) 0.02987(9) Uani 1 1 d .
Cd2 Cd 1.570254(14) 0.083254(13) 0.051837(13) 0.02659(8) Uani 1 1 d .
N1 N 0.4889(4) 0.2860(4) 0.6768(4) 0.0348(12) Uani 1 1 d .
C1 C 0.4862(6) 0.2338(6) 0.7380(6) 0.0463(18) Uani 1 1 d .
H1 H 0.5502 0.2086 0.7549 0.056 Uiso 1 1 calc R
C2 C 0.3920(5) 0.2143(5) 0.7793(5) 0.0377(15) Uani 1 1 d .
H2 H 0.3968 0.1804 0.8253 0.045 Uiso 1 1 calc R
C3 C 0.2950(5) 0.2445(5) 0.7520(5) 0.0286(13) Uani 1 1 d .
C4 C 0.2944(5) 0.2943(5) 0.6837(5) 0.0345(14) Uani 1 1 d .
H4 H 0.2297 0.3177 0.6634 0.041 Uiso 1 1 calc R
C5 C 0.3879(5) 0.3090(5) 0.6458(5) 0.0330(14) Uani 1 1 d .
H5 H 0.3809 0.3370 0.5951 0.040 Uiso 1 1 calc R
C6 C 0.1984(5) 0.2256(5) 0.7947(5) 0.0310(13) Uani 1 1 d .
C7 C 0.1660(5) 0.1303(5) 0.8058(5) 0.0302(13) Uani 1 1 d .
H7 H 0.2040 0.0811 0.7842 0.036 Uiso 1 1 calc R
C8 C 0.0767(5) 0.1058(4) 0.8492(5) 0.0296(13) Uani 1 1 d .
C9 C 0.0203(5) 0.1796(4) 0.8814(4) 0.0279(13) Uani 1 1 d .
C10 C 0.0561(5) 0.2733(4) 0.8663(5) 0.0331(14) Uani 1 1 d .
H10 H 0.0188 0.3234 0.8867 0.040 Uiso 1 1 calc R
C11 C 0.1415(5) 0.2965(5) 0.8239(5) 0.0326(14) Uani 1 1 d .
O1 O 0.0403(4) 0.0148(3) 0.8640(4) 0.0449(11) Uani 1 1 d .
C12 C 0.0861(5) -0.0663(5) 0.8318(6) 0.0453(16) Uani 1 1 d .
H12 H 0.1773 -0.0302 0.8528 0.054 Uiso 1 1 calc R
C13 C 0.0655(7) -0.1287(6) 0.8964(8) 0.0743(17) Uani 1 1 d .
H13A H 0.1051 -0.0774 0.9722 0.111 Uiso 1 1 calc R
H13B H -0.0244 -0.1624 0.8786 0.111 Uiso 1 1 calc R
C14 C 0.1159(10) -0.2138(7) 0.8779(8) 0.0743(17) Uani 1 1 d .
H14A H 0.2018 -0.1829 0.8853 0.111 Uiso 1 1 calc R
H14B H 0.0664 -0.2721 0.8065 0.111 Uiso 1 1 calc R
H14C H 0.1130 -0.2428 0.9296 0.111 Uiso 1 1 calc R
C15 C 0.0302(6) -0.1316(5) 0.7176(5) 0.0743(17) Uani 1 1 d .
H15A H 0.0467 -0.0847 0.6827 0.111 Uiso 1 1 calc R
H15B H -0.0594 -0.1679 0.6953 0.111 Uiso 1 1 calc R
H15C H 0.0657 -0.1860 0.6982 0.111 Uiso 1 1 calc R
O2 O 0.1812(4) 0.3880(3) 0.8108(4) 0.0433(11) Uani 1 1 d .
C16 C 0.1304(7) 0.4713(5) 0.8388(6) 0.064(2) Uani 1 1 d .
H16 H 0.0485 0.4432 0.8438 0.076 Uiso 1 1 calc R
C17 C 0.2284(7) 0.5659(5) 0.9429(5) 0.0858(15) Uani 1 1 d .
H17A H 0.3083 0.5894 0.9351 0.103 Uiso 1 1 calc R
H17B H 0.2026 0.6279 0.9604 0.103 Uiso 1 1 calc R
C18 C 0.2431(7) 0.5317(5) 1.0284(5) 0.099(2) Uani 1 1 d .
H18A H 0.2642 0.4678 1.0090 0.149 Uiso 1 1 calc R
H18B H 0.1655 0.5138 1.0395 0.149 Uiso 1 1 calc R
H18C H 0.3095 0.5907 1.0935 0.149 Uiso 1 1 calc R
C19 C 0.1223(8) 0.5112(6) 0.7536(6) 0.0858(15) Uani 1 1 d .
H19A H 0.0712 0.4499 0.6842 0.129 Uiso 1 1 calc R
H19B H 0.2055 0.5443 0.7564 0.129 Uiso 1 1 calc R
H19C H 0.0848 0.5649 0.7656 0.129 Uiso 1 1 calc R
C20 C -0.0771(5) 0.1561(5) 0.9255(5) 0.0294(13) Uani 1 1 d .
C21 C -0.1778(5) 0.1871(5) 0.9005(5) 0.0387(15) Uani 1 1 d .
H21 H -0.1826 0.2233 0.8566 0.046 Uiso 1 1 calc R
C22 C -0.2648(5) 0.1669(5) 0.9369(5) 0.0335(14) Uani 1 1 d .
H22 H -0.3321 0.1873 0.9163 0.040 Uiso 1 1 calc R
N2 N -0.2638(4) 0.1195(4) 1.0007(4) 0.0308(12) Uani 1 1 d .
C23 C -0.1715(5) 0.0897(5) 1.0271(5) 0.0361(14) Uani 1 1 d .
H23 H -0.1712 0.0529 1.0705 0.043 Uiso 1 1 calc R
C24 C -0.0744(5) 0.1099(5) 0.9938(5) 0.0343(14) Uani 1 1 d .
H24 H -0.0063 0.0918 1.0184 0.041 Uiso 1 1 calc R
N3 N 0.8083(4) 0.2944(4) 0.5680(4) 0.0298(11) Uani 1 1 d .
C25 C 0.8710(5) 0.2391(5) 0.5907(5) 0.0353(14) Uani 1 1 d .
H25 H 0.8652 0.2186 0.6452 0.042 Uiso 1 1 calc R
C26 C 0.9478(5) 0.2075(5) 0.5388(5) 0.0340(13) Uani 1 1 d .
H26 H 0.9888 0.1642 0.5566 0.041 Uiso 1 1 calc R
C27 C 0.9627(5) 0.2395(4) 0.4631(4) 0.0272(12) Uani 1 1 d .
C28 C 0.8960(5) 0.3004(4) 0.4391(4) 0.0314(13) Uani 1 1 d .
H28 H 0.9050 0.3268 0.3887 0.038 Uiso 1 1 calc R
C29 C 0.8159(5) 0.3223(5) 0.4896(5) 0.0392(15) Uani 1 1 d .
H29 H 0.7655 0.3578 0.4680 0.047 Uiso 1 1 calc R
C30 C 1.0426(5) 0.2163(5) 0.4043(5) 0.0309(13) Uani 1 1 d .
C31 C 1.0660(5) 0.1199(5) 0.3761(5) 0.0342(13) Uani 1 1 d .
C32 C 1.1370(6) 0.1036(5) 0.3145(5) 0.0349(13) Uani 1 1 d .
H32 H 1.1531 0.0394 0.2960 0.042 Uiso 1 1 calc R
C33 C 1.1834(6) 0.1777(5) 0.2806(5) 0.0333(14) Uani 1 1 d .
C34 C 1.1653(6) 0.2735(5) 0.3087(5) 0.0345(13) Uani 1 1 d .
C35 C 1.0976(5) 0.2919(5) 0.3711(5) 0.0365(14) Uani 1 1 d .
H35 H 1.0877 0.3589 0.3926 0.044 Uiso 1 1 calc R
O3 O 1.0133(4) 0.0474(3) 0.4102(4) 0.0435(10) Uani 1 1 d .
C36 C 1.0571(6) -0.0392(5) 0.4067(5) 0.0438(15) Uani 1 1 d D
H36 H 1.0624 -0.0741 0.3368 0.053 Uiso 1 1 calc R
C37 C 1.1804(7) 0.0064(5) 0.4925(6) 0.064(2) Uani 1 1 d D
H37A H 1.1721 0.0372 0.5609 0.076 Uiso 1 1 calc R
H37B H 1.2359 0.0666 0.4861 0.076 Uiso 1 1 calc R
C38 C 1.2419(5) -0.0747(4) 0.4940(5) 0.0811(16) Uani 1 1 d D
H38A H 1.1985 -0.1252 0.5168 0.122 Uiso 1 1 calc R
H38B H 1.3287 -0.0355 0.5431 0.122 Uiso 1 1 calc R
H38C H 1.2377 -0.1151 0.4230 0.122 Uiso 1 1 calc R
C39 C 0.9550(7) -0.1205(6) 0.4182(7) 0.077(2) Uani 1 1 d .
H39A H 0.8812 -0.1582 0.3525 0.115 Uiso 1 1 calc R
H39B H 0.9342 -0.0814 0.4763 0.115 Uiso 1 1 calc R
H39C H 0.9849 -0.1733 0.4331 0.115 Uiso 1 1 calc R
O4 O 1.2204(4) 0.3495(4) 0.2820(4) 0.0499(11) Uani 1 1 d .
C40 C 1.1794(5) 0.4377(5) 0.2848(5) 0.0417(14) Uani 1 1 d D
H40 H 1.1696 0.4686 0.3533 0.050 Uiso 1 1 calc R
C41 C 1.2807(7) 0.5226(5) 0.2842(7) 0.0596(17) Uani 1 1 d D
H41A H 1.2870 0.4953 0.2146 0.072 Uiso 1 1 calc R
H41B H 1.3599 0.5372 0.3382 0.072 Uiso 1 1 calc R
C42 C 1.2618(6) 0.6269(4) 0.3057(5) 0.0859(16) Uani 1 1 d D
H42A H 1.1820 0.6127 0.2542 0.129 Uiso 1 1 calc R
H42B H 1.3284 0.6781 0.2999 0.129 Uiso 1 1 calc R
H42C H 1.2626 0.6578 0.3771 0.129 Uiso 1 1 calc R
C43 C 1.0541(7) 0.3970(6) 0.1956(6) 0.068(2) Uani 1 1 d .
H43A H 1.0616 0.3672 0.1275 0.102 Uiso 1 1 calc R
H43B H 1.0276 0.4573 0.2015 0.102 Uiso 1 1 calc R
H43C H 0.9927 0.3405 0.2007 0.102 Uiso 1 1 calc R
C44 C 1.2625(5) 0.1517(5) 0.2196(4) 0.0308(12) Uani 1 1 d .
C45 C 1.2689(5) 0.1808(5) 0.1366(4) 0.0319(12) Uani 1 1 d .
H45 H 1.2198 0.2175 0.1155 0.038 Uiso 1 1 calc R
C46 C 1.3447(5) 0.1565(5) 0.0878(5) 0.0342(14) Uani 1 1 d .
H46 H 1.3516 0.1804 0.0355 0.041 Uiso 1 1 calc R
N4 N 1.4133(5) 0.0972(4) 0.1116(4) 0.0345(12) Uani 1 1 d .
C47 C 1.4004(6) 0.0673(5) 0.1856(5) 0.0374(14) Uani 1 1 d .
H47 H 1.4427 0.0238 0.2009 0.045 Uiso 1 1 calc R
C48 C 1.3318(6) 0.0941(6) 0.2409(5) 0.0452(16) Uani 1 1 d .
H48 H 1.3312 0.0728 0.2957 0.054 Uiso 1 1 calc R
N5 N 0.6191(4) 0.4328(4) 0.5525(4) 0.0304(11) Uani 1 1 d .
C49 C 0.6806(6) 0.5387(5) 0.6061(5) 0.0414(17) Uani 1 1 d .
H49 H 0.7222 0.5679 0.6803 0.050 Uiso 1 1 calc R
C50 C 0.6882(5) 0.6110(5) 0.5597(4) 0.0315(12) Uani 1 1 d .
H50 H 0.7395 0.6858 0.6002 0.038 Uiso 1 1 calc R
C51 C 0.6188(5) 0.5696(5) 0.4540(5) 0.0308(12) Uani 1 1 d .
C52 C 0.5511(5) 0.4621(5) 0.3995(5) 0.0338(13) Uani 1 1 d .
H52 H 0.5017 0.4317 0.3264 0.041 Uiso 1 1 calc R
C53 C 0.5541(5) 0.3949(4) 0.4514(5) 0.0326(13) Uani 1 1 d .
H53 H 0.5072 0.3192 0.4116 0.039 Uiso 1 1 calc R
C54 C 0.6193(5) 0.6419(4) 0.3970(5) 0.0313(12) Uani 1 1 d .
C55 C 0.6158(5) 0.7429(5) 0.4411(5) 0.0338(12) Uani 1 1 d .
C56 C 0.6134(5) 0.8014(5) 0.3823(5) 0.0352(13) Uani 1 1 d .
H56 H 0.6060 0.8690 0.4107 0.042 Uiso 1 1 calc R
C57 C 0.6213(6) 0.7662(4) 0.2834(5) 0.0350(13) Uani 1 1 d .
C58 C 0.6328(6) 0.6642(4) 0.2433(5) 0.0366(13) Uani 1 1 d .
C59 C 0.6302(6) 0.6031(5) 0.3003(5) 0.0354(13) Uani 1 1 d .
H59 H 0.6360 0.5347 0.2728 0.043 Uiso 1 1 calc R
O5 O 0.6031(5) 0.7746(3) 0.5351(3) 0.0453(10) Uani 1 1 d .
C60 C 0.6200(4) 0.8864(4) 0.5931(4) 0.0384(10) Uani 1 1 d .
H60 H 0.5675 0.9061 0.5437 0.046 Uiso 1 1 calc R
C61 C 0.5691(4) 0.8893(4) 0.6797(4) 0.0409(12) Uani 1 1 d .
H61A H 0.5779 0.9644 0.7199 0.049 Uiso 1 1 calc R
H61B H 0.4796 0.8430 0.6456 0.049 Uiso 1 1 calc R
C62 C 0.6309(7) 0.8525(5) 0.7554(5) 0.0695(17) Uani 1 1 d .
H62A H 0.7174 0.9032 0.7962 0.104 Uiso 1 1 calc R
H62B H 0.6278 0.7802 0.7162 0.104 Uiso 1 1 calc R
H62C H 0.5881 0.8501 0.8034 0.104 Uiso 1 1 calc R
C63 C 0.7519(3) 0.9625(3) 0.6324(3) 0.0446(8) Uani 1 1 d .
H63A H 0.7786 0.9518 0.5731 0.067 Uiso 1 1 calc R
H63B H 0.8047 0.9480 0.6847 0.067 Uiso 1 1 calc R
H63C H 0.7587 1.0374 0.6650 0.067 Uiso 1 1 calc R
O6 O 0.6465(5) 0.6347(3) 0.1481(4) 0.0552(12) Uani 1 1 d .
C64 C 0.6642(7) 0.5332(4) 0.1041(4) 0.076(2) Uani 1 1 d D
H64 H 0.6050 0.4737 0.1099 0.092 Uiso 1 1 calc R
C65 C 0.6418(12) 0.5103(7) -0.0064(7) 0.076(2) Uani 1 1 d D
H65A H 0.7208 0.5528 -0.0063 0.092 Uiso 1 1 calc R
H65B H 0.6282 0.4331 -0.0428 0.092 Uiso 1 1 calc R
C66 C 0.5508(10) 0.5257(9) -0.0710(6) 0.076(2) Uani 1 1 d D
H66A H 0.4700 0.4704 -0.0903 0.092 Uiso 1 1 calc R
H66B H 0.5660 0.5202 -0.1350 0.092 Uiso 1 1 calc R
H66C H 0.5517 0.5977 -0.0339 0.092 Uiso 1 1 calc R
C67 C 0.7971(6) 0.5497(5) 0.1594(6) 0.110(2) Uani 1 1 d D
H67A H 0.8535 0.6139 0.1604 0.165 Uiso 1 1 calc R
H67B H 0.8119 0.4860 0.1216 0.165 Uiso 1 1 calc R
H67C H 0.8116 0.5599 0.2320 0.165 Uiso 1 1 calc R
C68 C 0.6221(5) 0.8329(4) 0.2272(4) 0.0289(11) Uani 1 1 d .
C69 C 0.5547(6) 0.7942(5) 0.1204(5) 0.0396(14) Uani 1 1 d .
H69 H 0.5145 0.7181 0.0787 0.047 Uiso 1 1 calc R
C70 C 0.5433(6) 0.8592(4) 0.0727(5) 0.0341(14) Uani 1 1 d .
H70 H 0.4869 0.8286 0.0016 0.041 Uiso 1 1 calc R
N6 N 0.6113(4) 0.9680(4) 0.1248(4) 0.0278(11) Uani 1 1 d .
C71 C 0.6835(5) 1.0080(5) 0.2282(4) 0.0304(12) Uani 1 1 d .
H71 H 0.7317 1.0836 0.2658 0.036 Uiso 1 1 calc R
C72 C 0.6910(5) 0.9471(4) 0.2809(5) 0.0319(12) Uani 1 1 d .
H72 H 0.7421 0.9801 0.3539 0.038 Uiso 1 1 calc R
O7 O 0.7911(5) 0.4924(4) 0.7930(4) 0.0637(16) Uani 1 1 d .
O8 O 0.7786(4) 0.3384(4) 0.7878(4) 0.0505(12) Uani 1 1 d .
N7 N 0.8272(5) 0.4425(4) 0.8407(4) 0.0417(14) Uani 1 1 d .
O9 O 0.9035(5) 0.4849(4) 0.9312(4) 0.0636(14) Uani 1 1 d .
O10 O 0.5206(5) 0.1698(4) 0.4626(4) 0.0505(13) Uani 1 1 d .
O11 O 0.6019(4) 0.1191(3) 0.5770(4) 0.0482(12) Uani 1 1 d .
N8 N 0.5432(5) 0.0956(4) 0.4869(5) 0.0452(14) Uani 1 1 d .
O12 O 0.4934(6) -0.0013(4) 0.4136(5) 0.0820(17) Uani 1 1 d .
O13 O 1.6993(5) 0.2290(4) 0.2207(4) 0.0475(13) Uani 1 1 d .
O14 O 1.6156(4) 0.2830(3) 0.1095(4) 0.0476(12) Uani 1 1 d .
N9 N 1.6848(5) 0.3067(4) 0.2043(4) 0.0384(12) Uani 1 1 d .
O15 O 1.7259(5) 0.3954(4) 0.2737(4) 0.0576(12) Uani 1 1 d .
O16 O 1.4372(4) -0.0885(4) -0.1135(4) 0.0522(14) Uani 1 1 d .
O17 O 1.4369(4) 0.0616(3) -0.1111(3) 0.0419(10) Uani 1 1 d .
N10 N 1.3973(5) -0.0384(5) -0.1605(4) 0.0394(13) Uani 1 1 d .
O18 O 1.3203(5) -0.0863(5) -0.2512(4) 0.0661(16) Uani 1 1 d .
C73 C 0.2420(8) 0.8123(6) 0.1798(7) 0.091(2) Uani 1 1 d DU
H73A H 0.2760 0.8819 0.2423 0.136 Uiso 1 1 calc R
H73B H 0.2578 0.8242 0.1214 0.136 Uiso 1 1 calc R
H73C H 0.2816 0.7650 0.1956 0.136 Uiso 1 1 calc R
C74 C 0.1101(9) 0.7619(5) 0.1504(9) 0.120(3) Uani 1 1 d DU
H74A H 0.0730 0.6973 0.0814 0.144 Uiso 1 1 calc R
H74B H 0.0937 0.7384 0.2037 0.144 Uiso 1 1 calc R
O19 O 0.0579(6) 0.8359(5) 0.1440(6) 0.098(2) Uani 1 1 d DU
C75 C -0.0783(8) 0.7861(7) 0.0882(9) 0.129(4) Uani 1 1 d DU
H75A H -0.1018 0.7353 0.0139 0.155 Uiso 1 1 calc R
H75B H -0.1168 0.7456 0.1227 0.155 Uiso 1 1 calc R
C76 C -0.1172(9) 0.8711(9) 0.0933(10) 0.119(4) Uani 1 1 d DU
H76A H -0.0616 0.9225 0.0786 0.179 Uiso 1 1 calc R
H76B H -0.1157 0.9081 0.1640 0.179 Uiso 1 1 calc R
H76C H -0.2016 0.8421 0.0409 0.179 Uiso 1 1 calc R
C77 C 0.3626(7) 0.5396(6) 0.5964(7) 0.079(2) Uani 1 1 d U
H77A H 0.3547 0.4952 0.5252 0.119 Uiso 1 1 calc R
H77B H 0.3276 0.4923 0.6260 0.119 Uiso 1 1 calc R
H77C H 0.4502 0.5836 0.6413 0.119 Uiso 1 1 calc R
C78 C 0.2954(7) 0.6109(6) 0.5915(5) 0.0817(17) Uani 1 1 d U
H78A H 0.3091 0.6572 0.6648 0.098 Uiso 1 1 calc R
H78B H 0.3351 0.6593 0.5642 0.098 Uiso 1 1 calc R
O20 O 0.1791(5) 0.5699(4) 0.5374(4) 0.0625(12) Uani 1 1 d DU
C79 C 0.1165(7) 0.6425(6) 0.5404(6) 0.0817(17) Uani 1 1 d DU
H79A H 0.1638 0.7012 0.5271 0.098 Uiso 1 1 calc R
H79B H 0.1186 0.6760 0.6126 0.098 Uiso 1 1 calc R
C80 C -0.0098(9) 0.5960(9) 0.4672(10) 0.176(6) Uani 1 1 d DU
H80A H -0.0605 0.5446 0.4852 0.264 Uiso 1 1 calc R
H80B H -0.0145 0.5582 0.3955 0.264 Uiso 1 1 calc R
H80C H -0.0407 0.6536 0.4710 0.264 Uiso 1 1 calc R

loop_
_atom_site_aniso_label
_atom_site_aniso_U_11
_atom_site_aniso_U_22
_atom_site_aniso_U_33
_atom_site_aniso_U_23
_atom_site_aniso_U_13
_atom_site_aniso_U_12
Cd1 0.03246(19) 0.0380(2) 0.0505(2) 0.0340(2) 0.03098(18) 0.02545(17)
Cd2 0.03116(17) 0.03279(19) 0.0403(2) 0.02679(17) 0.02547(16) 0.02253(16)
N1 0.036(3) 0.049(3) 0.044(3) 0.037(3) 0.028(2) 0.019(2)
C1 0.041(4) 0.069(5) 0.074(5) 0.055(4) 0.039(4) 0.040(4)
C2 0.037(3) 0.057(4) 0.059(4) 0.046(3) 0.041(3) 0.027(3)
C3 0.023(3) 0.035(3) 0.037(3) 0.019(3) 0.018(2) 0.014(2)
C4 0.035(3) 0.043(3) 0.053(4) 0.038(3) 0.025(3) 0.024(3)
C5 0.035(3) 0.041(3) 0.047(3) 0.033(3) 0.023(3) 0.024(3)
C6 0.026(3) 0.043(3) 0.043(3) 0.036(3) 0.019(2) 0.012(2)
C7 0.028(3) 0.045(3) 0.043(3) 0.029(3) 0.029(2) 0.025(3)
C8 0.032(3) 0.029(3) 0.049(3) 0.028(3) 0.030(3) 0.015(2)
C9 0.028(3) 0.032(3) 0.037(3) 0.017(2) 0.023(2) 0.019(2)
C10 0.039(3) 0.027(3) 0.043(3) 0.023(2) 0.021(3) 0.014(2)
C11 0.031(3) 0.040(3) 0.040(3) 0.027(3) 0.018(2) 0.018(3)
O1 0.058(3) 0.040(2) 0.078(3) 0.042(2) 0.055(3) 0.032(2)
C12 0.035(2) 0.041(3) 0.091(4) 0.046(3) 0.037(3) 0.024(2)
C13 0.093(4) 0.052(3) 0.089(5) 0.032(3) 0.052(4) 0.027(3)
C14 0.093(4) 0.052(3) 0.089(5) 0.032(3) 0.052(4) 0.027(3)
C15 0.093(4) 0.052(3) 0.089(5) 0.032(3) 0.052(4) 0.027(3)
O2 0.048(3) 0.039(2) 0.074(3) 0.040(2) 0.042(2) 0.024(2)
C16 0.098(5) 0.051(4) 0.094(5) 0.044(4) 0.072(4) 0.054(4)
C17 0.121(4) 0.081(3) 0.079(3) 0.040(2) 0.040(3) 0.063(3)
C18 0.147(6) 0.065(3) 0.078(4) 0.023(3) 0.059(4) 0.027(4)
C19 0.121(4) 0.081(3) 0.079(3) 0.040(2) 0.040(3) 0.063(3)
C20 0.030(3) 0.035(3) 0.039(3) 0.027(3) 0.023(3) 0.014(3)
C21 0.039(3) 0.050(3) 0.058(4) 0.043(3) 0.026(3) 0.030(3)
C22 0.032(3) 0.049(4) 0.053(4) 0.041(3) 0.030(3) 0.026(3)
N2 0.030(2) 0.035(3) 0.053(3) 0.030(2) 0.029(2) 0.025(2)
C23 0.034(3) 0.057(4) 0.045(3) 0.038(3) 0.028(3) 0.024(3)
C24 0.026(3) 0.054(4) 0.041(3) 0.028(3) 0.022(2) 0.023(3)
N3 0.035(2) 0.039(2) 0.040(3) 0.025(2) 0.031(2) 0.022(2)
C25 0.040(3) 0.049(3) 0.044(3) 0.029(3) 0.029(3) 0.032(3)
C26 0.031(2) 0.030(2) 0.049(3) 0.015(2) 0.023(2) 0.021(2)
C27 0.025(2) 0.030(2) 0.035(3) 0.013(2) 0.016(2) 0.0186(19)
C28 0.040(3) 0.042(3) 0.036(3) 0.024(2) 0.033(2) 0.024(2)
C29 0.038(3) 0.048(3) 0.052(4) 0.028(3) 0.026(3) 0.030(2)
C30 0.030(3) 0.040(3) 0.037(3) 0.020(2) 0.024(2) 0.020(2)
C31 0.035(2) 0.030(2) 0.049(3) 0.018(2) 0.023(2) 0.021(2)
C32 0.041(3) 0.039(3) 0.045(3) 0.020(2) 0.029(2) 0.029(2)
C33 0.039(3) 0.035(3) 0.040(3) 0.016(2) 0.024(2) 0.026(2)
C34 0.043(3) 0.039(3) 0.046(3) 0.026(2) 0.034(2) 0.024(2)
C35 0.038(3) 0.033(3) 0.053(3) 0.018(2) 0.027(2) 0.026(2)
O3 0.060(2) 0.045(2) 0.075(2) 0.045(2) 0.058(2) 0.0380(18)
C36 0.058(3) 0.037(3) 0.060(3) 0.026(2) 0.037(3) 0.034(3)
C37 0.079(4) 0.047(4) 0.063(4) 0.020(3) 0.022(3) 0.033(3)
C38 0.066(3) 0.079(3) 0.106(4) 0.055(3) 0.017(3) 0.037(3)
C39 0.068(4) 0.060(4) 0.135(6) 0.062(4) 0.056(4) 0.031(3)
O4 0.057(2) 0.047(2) 0.074(3) 0.031(2) 0.044(2) 0.0363(19)
C40 0.043(3) 0.043(3) 0.061(3) 0.030(3) 0.033(2) 0.027(2)
C41 0.072(4) 0.054(3) 0.100(4) 0.051(3) 0.061(3) 0.043(3)
C42 0.094(4) 0.075(3) 0.123(5) 0.063(3) 0.054(4) 0.047(3)
C43 0.063(4) 0.070(5) 0.084(5) 0.051(4) 0.029(4) 0.022(4)
C44 0.032(3) 0.035(3) 0.037(3) 0.017(2) 0.024(2) 0.019(2)
C45 0.034(3) 0.045(3) 0.033(3) 0.023(2) 0.017(2) 0.027(2)
C46 0.035(3) 0.042(3) 0.040(3) 0.024(3) 0.023(3) 0.020(3)
N4 0.037(3) 0.043(3) 0.042(3) 0.024(2) 0.020(2) 0.030(2)
C47 0.051(3) 0.056(3) 0.050(3) 0.040(3) 0.041(3) 0.042(3)
C48 0.046(3) 0.073(4) 0.052(3) 0.044(3) 0.029(3) 0.045(3)
N5 0.031(2) 0.038(3) 0.052(3) 0.036(2) 0.029(2) 0.023(2)
C49 0.048(4) 0.042(4) 0.052(4) 0.032(3) 0.021(3) 0.026(3)
C50 0.037(2) 0.028(2) 0.038(3) 0.022(2) 0.017(2) 0.0116(18)
C51 0.039(2) 0.029(2) 0.051(3) 0.029(2) 0.032(2) 0.0233(19)
C52 0.037(2) 0.043(3) 0.046(3) 0.037(2) 0.023(2) 0.022(2)
C53 0.035(2) 0.025(2) 0.058(3) 0.029(2) 0.027(2) 0.019(2)
C54 0.043(2) 0.026(2) 0.049(3) 0.031(2) 0.027(2) 0.0207(19)
C55 0.045(2) 0.039(2) 0.039(2) 0.027(2) 0.027(2) 0.023(2)
C56 0.045(2) 0.023(2) 0.051(3) 0.022(2) 0.023(2) 0.0190(19)
C57 0.051(3) 0.026(2) 0.037(3) 0.018(2) 0.024(2) 0.017(2)
C58 0.055(3) 0.023(2) 0.048(3) 0.020(2) 0.029(2) 0.023(2)
C59 0.057(3) 0.032(3) 0.042(3) 0.025(2) 0.033(2) 0.028(2)
O5 0.084(2) 0.0351(18) 0.049(2) 0.0315(17) 0.0442(18) 0.0349(16)
C60 0.046(2) 0.0318(18) 0.049(2) 0.0188(17) 0.0254(18) 0.0249(17)
C61 0.0353(18) 0.040(3) 0.053(3) 0.018(2) 0.0294(19) 0.0145(17)
C62 0.118(5) 0.069(3) 0.057(3) 0.043(3) 0.053(3) 0.051(3)
C63 0.0472(19) 0.0449(19) 0.053(2) 0.0283(17) 0.0237(17) 0.0201(16)
O6 0.118(3) 0.039(2) 0.058(2) 0.0356(19) 0.064(2) 0.052(2)
C64 0.170(7) 0.052(3) 0.071(3) 0.045(3) 0.081(4) 0.078(4)
C65 0.170(7) 0.052(3) 0.071(3) 0.045(3) 0.081(4) 0.078(4)
C66 0.170(7) 0.052(3) 0.071(3) 0.045(3) 0.081(4) 0.078(4)
C67 0.148(6) 0.103(4) 0.192(7) 0.105(5) 0.139(6) 0.090(4)
C68 0.038(2) 0.027(2) 0.038(2) 0.021(2) 0.020(2) 0.0217(19)
C69 0.050(3) 0.028(3) 0.052(3) 0.021(2) 0.027(2) 0.021(2)
C70 0.047(4) 0.025(3) 0.036(3) 0.016(3) 0.019(3) 0.016(3)
N6 0.036(2) 0.028(2) 0.038(2) 0.022(2) 0.023(2) 0.020(2)
C71 0.031(2) 0.030(2) 0.040(3) 0.020(2) 0.017(2) 0.0157(19)
C72 0.038(2) 0.0179(19) 0.038(3) 0.0121(19) 0.0133(19) 0.0111(17)
O7 0.101(4) 0.047(3) 0.060(3) 0.035(3) 0.031(3) 0.039(3)
O8 0.048(2) 0.070(3) 0.065(3) 0.054(3) 0.027(2) 0.031(2)
N7 0.048(3) 0.048(3) 0.046(3) 0.022(3) 0.027(3) 0.032(3)
O9 0.067(3) 0.082(4) 0.050(3) 0.031(3) 0.023(3) 0.037(3)
O10 0.065(3) 0.034(2) 0.061(3) 0.032(2) 0.018(3) 0.025(2)
O11 0.059(3) 0.047(3) 0.068(3) 0.043(2) 0.030(3) 0.033(2)
N8 0.051(3) 0.026(3) 0.070(4) 0.022(3) 0.033(3) 0.021(2)
O12 0.104(4) 0.039(3) 0.109(4) 0.032(3) 0.045(4) 0.035(3)
O13 0.060(3) 0.037(2) 0.054(3) 0.024(2) 0.023(3) 0.025(2)
O14 0.046(3) 0.049(3) 0.068(3) 0.038(2) 0.028(2) 0.026(2)
N9 0.046(3) 0.042(3) 0.050(3) 0.033(3) 0.028(2) 0.026(2)
O15 0.080(3) 0.029(2) 0.065(3) 0.016(2) 0.032(2) 0.025(2)
O16 0.062(3) 0.056(3) 0.052(3) 0.032(3) 0.018(2) 0.037(3)
O17 0.054(2) 0.045(2) 0.046(2) 0.026(2) 0.025(2) 0.034(2)
N10 0.039(3) 0.071(4) 0.040(3) 0.038(3) 0.029(3) 0.035(3)
O18 0.062(3) 0.100(4) 0.037(3) 0.020(3) 0.018(2) 0.045(3)
C73 0.095(5) 0.053(3) 0.112(5) 0.022(3) 0.035(4) 0.035(3)
C74 0.132(7) 0.035(3) 0.168(8) 0.016(4) 0.063(6) 0.029(4)
O19 0.084(4) 0.077(4) 0.129(5) 0.027(4) 0.045(4) 0.046(3)
C75 0.087(5) 0.077(5) 0.184(9) 0.050(5) 0.046(6) -0.010(4)
C76 0.077(5) 0.118(7) 0.135(8) 0.036(6) 0.015(5) 0.049(5)
C77 0.071(4) 0.076(4) 0.104(5) 0.035(4) 0.042(4) 0.045(3)
C78 0.103(4) 0.098(4) 0.080(3) 0.041(3) 0.048(3) 0.075(4)
O20 0.069(3) 0.046(2) 0.062(3) 0.012(2) 0.022(2) 0.026(2)
C79 0.103(4) 0.098(4) 0.080(3) 0.041(3) 0.048(3) 0.075(4)
C80 0.097(7) 0.120(8) 0.237(14) 0.023(8) 0.002(7) 0.067(6)

loop_
_atom_type_symbol
_atom_type_description
_atom_type_scat_dispersion_real
_atom_type_scat_dispersion_imag
_atom_type_scat_source
C C 0.0033 0.0016 'International Tables Vol C Tables 4.2.6.8 and 6.1.1.4'
H H 0.0000 0.0000 'International Tables Vol C Tables 4.2.6.8 and 6.1.1.4'
N N 0.0061 0.0033 'International Tables Vol C Tables 4.2.6.8 and 6.1.1.4'
O O 0.0106 0.0060 'International Tables Vol C Tables 4.2.6.8 and 6.1.1.4'
Cd Cd -0.8075 1.2024 'International Tables Vol C Tables 4.2.6.8 and 6.1.1.4'

loop_
_geom_angle_atom_site_label_1
_geom_angle_atom_site_label_2
_geom_angle_atom_site_label_3
_geom_angle
_geom_angle_site_symmetry_1
_geom_angle_site_symmetry_3
N1 Cd1 O8 89.14(16) . .
N1 Cd1 N5 100.47(16) . .
O8 Cd1 N5 135.61(18) . .
N1 Cd1 N3 162.12(16) . .
O8 Cd1 N3 86.82(16) . .
N5 Cd1 N3 94.57(16) . .
N1 Cd1 O10 86.8(2) . .
O8 Cd1 O10 135.40(16) . .
N5 Cd1 O10 88.66(17) . .
N3 Cd1 O10 83.90(18) . .
N1 Cd1 O11 82.81(17) . .
O8 Cd1 O11 83.18(17) . .
N5 Cd1 O11 140.73(18) . .
N3 Cd1 O11 79.42(16) . .
O10 Cd1 O11 52.24(16) . .
N1 Cd1 O7 94.9(2) . .
O8 Cd1 O7 51.78(16) . .
N5 Cd1 O7 84.08(18) . .
N3 Cd1 O7 96.25(18) . .
O10 Cd1 O7 172.73(18) . .
O11 Cd1 O7 134.97(16) . .
N4 Cd2 N2 163.76(15) . 1_754
N4 Cd2 N6 93.97(16) . 1_645
N2 Cd2 N6 99.51(15) 1_754 1_645
N4 Cd2 O17 86.69(16) . .
N2 Cd2 O17 89.87(16) 1_754 .
N6 Cd2 O17 135.84(15) 1_645 .
N4 Cd2 O13 83.42(17) . .
N2 Cd2 O13 88.23(18) 1_754 .
N6 Cd2 O13 87.14(16) 1_645 .
O17 Cd2 O13 136.53(15) . .
N4 Cd2 O16 96.02(17) . .
N2 Cd2 O16 94.25(18) 1_754 .
N6 Cd2 O16 84.50(16) 1_645 .
O17 Cd2 O16 51.64(14) . .
O13 Cd2 O16 171.57(17) . .
N4 Cd2 O14 79.65(16) . .
N2 Cd2 O14 84.22(15) 1_754 .
N6 Cd2 O14 139.13(16) 1_645 .
O17 Cd2 O14 84.47(16) . .
O13 Cd2 O14 52.13(16) . .
O16 Cd2 O14 136.11(16) . .
C1 N1 C5 115.3(5) . .
C1 N1 Cd1 118.1(4) . .
C5 N1 Cd1 126.5(4) . .
N1 C1 C2 123.5(6) . .
N1 C1 H1 118.3 . .
C2 C1 H1 118.3 . .
C3 C2 C1 119.7(6) . .
C3 C2 H2 120.2 . .
C1 C2 H2 120.2 . .
C2 C3 C4 116.9(5) . .
C2 C3 C6 120.1(5) . .
C4 C3 C6 123.0(5) . .
C5 C4 C3 120.1(5) . .
C5 C4 H4 120.0 . .
C3 C4 H4 120.0 . .
N1 C5 C4 124.1(5) . .
N1 C5 H5 117.9 . .
C4 C5 H5 117.9 . .
C11 C6 C7 120.1(5) . .
C11 C6 C3 124.0(5) . .
C7 C6 C3 115.9(5) . .
C6 C7 C8 120.5(5) . .
C6 C7 H7 119.8 . .
C8 C7 H7 119.8 . .
O1 C8 C7 124.5(5) . .
O1 C8 C9 116.0(4) . .
C7 C8 C9 119.5(5) . .
C10 C9 C8 116.8(5) . .
C10 C9 C20 121.6(5) . .
C8 C9 C20 121.5(5) . .
C11 C10 C9 123.6(5) . .
C11 C10 H10 118.2 . .
C9 C10 H10 118.2 . .
O2 C11 C10 125.3(5) . .
O2 C11 C6 115.2(5) . .
C10 C11 C6 119.4(5) . .
C8 O1 C12 121.4(4) . .
O1 C12 C15 112.0(5) . .
O1 C12 C13 105.2(5) . .
C15 C12 C13 115.2(6) . .
O1 C12 H12 108.1 . .
C15 C12 H12 108.1 . .
C13 C12 H12 108.1 . .
C14 C13 C12 112.9(6) . .
C14 C13 H13A 109.0 . .
C12 C13 H13A 109.0 . .
C14 C13 H13B 109.0 . .
C12 C13 H13B 109.0 . .
H13A C13 H13B 107.8 . .
C13 C14 H14A 109.5 . .
C13 C14 H14B 109.5 . .
H14A C14 H14B 109.5 . .
C13 C14 H14C 109.5 . .
H14A C14 H14C 109.5 . .
H14B C14 H14C 109.5 . .
C12 C15 H15A 109.5 . .
C12 C15 H15B 109.5 . .
H15A C15 H15B 109.5 . .
C12 C15 H15C 109.5 . .
H15A C15 H15C 109.5 . .
H15B C15 H15C 109.5 . .
C11 O2 C16 121.6(5) . .
O2 C16 C19 105.1(5) . .
O2 C16 C17 106.8(6) . .
C19 C16 C17 107.0(6) . .
O2 C16 H16 112.5 . .
C19 C16 H16 112.5 . .
C17 C16 H16 112.5 . .
C18 C17 C16 109.8(6) . .
C18 C17 H17A 109.7 . .
C16 C17 H17A 109.7 . .
C18 C17 H17B 109.7 . .
C16 C17 H17B 109.7 . .
H17A C17 H17B 108.2 . .
C17 C18 H18A 109.5 . .
C17 C18 H18B 109.5 . .
H18A C18 H18B 109.5 . .
C17 C18 H18C 109.5 . .
H18A C18 H18C 109.5 . .
H18B C18 H18C 109.5 . .
C16 C19 H19A 109.5 . .
C16 C19 H19B 109.5 . .
H19A C19 H19B 109.5 . .
C16 C19 H19C 109.5 . .
H19A C19 H19C 109.5 . .
H19B C19 H19C 109.5 . .
C24 C20 C21 115.2(5) . .
C24 C20 C9 125.1(5) . .
C21 C20 C9 119.6(5) . .
C22 C21 C20 121.1(5) . .
C22 C21 H21 119.4 . .
C20 C21 H21 119.4 . .
C21 C22 N2 123.4(5) . .
C21 C22 H22 118.3 . .
N2 C22 H22 118.3 . .
C23 N2 C22 117.9(5) . .
C23 N2 Cd2 123.2(4) . 1_356
C22 N2 Cd2 118.9(3) . 1_356
N2 C23 C24 122.4(6) . .
N2 C23 H23 118.8 . .
C24 C23 H23 118.8 . .
C20 C24 C23 119.8(5) . .
C20 C24 H24 120.1 . .
C23 C24 H24 120.1 . .
C25 N3 C29 117.8(5) . .
C25 N3 Cd1 124.2(4) . .
C29 N3 Cd1 116.7(3) . .
N3 C25 C26 123.8(6) . .
N3 C25 H25 118.1 . .
C26 C25 H25 118.1 . .
C27 C26 C25 119.8(5) . .
C27 C26 H26 120.1 . .
C25 C26 H26 120.1 . .
C26 C27 C28 116.6(5) . .
C26 C27 C30 126.3(5) . .
C28 C27 C30 117.1(5) . .
C27 C28 C29 119.8(5) . .
C27 C28 H28 120.1 . .
C29 C28 H28 120.1 . .
N3 C29 C28 122.0(5) . .
N3 C29 H29 119.0 . .
C28 C29 H29 119.0 . .
C35 C30 C31 116.6(5) . .
C35 C30 C27 119.2(5) . .
C31 C30 C27 124.1(6) . .
O3 C31 C32 124.7(5) . .
O3 C31 C30 116.1(5) . .
C32 C31 C30 119.2(6) . .
C33 C32 C31 121.6(5) . .
C33 C32 H32 119.2 . .
C31 C32 H32 119.2 . .
C32 C33 C34 120.9(5) . .
C32 C33 C44 115.6(5) . .
C34 C33 C44 123.3(6) . .
O4 C34 C33 120.0(5) . .
O4 C34 C35 121.5(5) . .
C33 C34 C35 118.3(6) . .
C34 C35 C30 123.3(6) . .
C34 C35 H35 118.3 . .
C30 C35 H35 118.3 . .
C31 O3 C36 118.6(4) . .
O3 C36 C37 109.2(5) . .
O3 C36 C39 103.6(5) . .
C37 C36 C39 114.0(6) . .
O3 C36 H36 109.9 . .
C37 C36 H36 109.9 . .
C39 C36 H36 109.9 . .
C36 C37 C38 115.0(5) . .
C36 C37 H37A 108.5 . .
C38 C37 H37A 108.5 . .
C36 C37 H37B 108.5 . .
C38 C37 H37B 108.5 . .
H37A C37 H37B 107.5 . .
C37 C38 H38A 109.5 . .
C37 C38 H38B 109.5 . .
H38A C38 H38B 109.5 . .
C37 C38 H38C 109.5 . .
H38A C38 H38C 109.5 . .
H38B C38 H38C 109.5 . .
C36 C39 H39A 109.5 . .
C36 C39 H39B 109.5 . .
H39A C39 H39B 109.5 . .
C36 C39 H39C 109.5 . .
H39A C39 H39C 109.5 . .
H39B C39 H39C 109.5 . .
C34 O4 C40 121.4(5) . .
O4 C40 C41 106.9(5) . .
O4 C40 C43 111.5(6) . .
C41 C40 C43 114.4(6) . .
O4 C40 H40 108.0 . .
C41 C40 H40 108.0 . .
C43 C40 H40 108.0 . .
C40 C41 C42 113.1(5) . .
C40 C41 H41A 109.0 . .
C42 C41 H41A 109.0 . .
C40 C41 H41B 109.0 . .
C42 C41 H41B 109.0 . .
H41A C41 H41B 107.8 . .
C41 C42 H42A 109.5 . .
C41 C42 H42B 109.5 . .
H42A C42 H42B 109.5 . .
C41 C42 H42C 109.5 . .
H42A C42 H42C 109.5 . .
H42B C42 H42C 109.5 . .
C40 C43 H43A 109.5 . .
C40 C43 H43B 109.5 . .
H43A C43 H43B 109.5 . .
C40 C43 H43C 109.5 . .
H43A C43 H43C 109.5 . .
H43B C43 H43C 109.5 . .
C48 C44 C45 115.9(5) . .
C48 C44 C33 120.1(5) . .
C45 C44 C33 124.0(5) . .
C46 C45 C44 120.0(5) . .
C46 C45 H45 120.0 . .
C44 C45 H45 120.0 . .
C45 C46 N4 122.2(6) . .
C45 C46 H46 118.9 . .
N4 C46 H46 118.9 . .
C47 N4 C46 115.9(5) . .
C47 N4 Cd2 121.0(3) . .
C46 N4 Cd2 121.9(4) . .
N4 C47 C48 124.6(5) . .
N4 C47 H47 117.7 . .
C48 C47 H47 117.7 . .
C47 C48 C44 121.3(6) . .
C47 C48 H48 119.4 . .
C44 C48 H48 119.4 . .
C53 N5 C49 117.1(5) . .
C53 N5 Cd1 121.1(4) . .
C49 N5 Cd1 121.0(4) . .
N5 C49 C50 124.0(6) . .
N5 C49 H49 118.0 . .
C50 C49 H49 118.0 . .
C51 C50 C49 117.7(5) . .
C51 C50 H50 121.2 . .
C49 C50 H50 121.2 . .
C52 C51 C50 118.6(5) . .
C52 C51 C54 119.8(6) . .
C50 C51 C54 121.6(5) . .
C51 C52 C53 119.8(6) . .
C51 C52 H52 120.1 . .
C53 C52 H52 120.1 . .
N5 C53 C52 122.6(5) . .
N5 C53 H53 118.7 . .
C52 C53 H53 118.7 . .
C55 C54 C59 121.3(5) . .
C55 C54 C51 122.2(5) . .
C59 C54 C51 116.4(5) . .
O5 C55 C54 117.9(5) . .
O5 C55 C56 123.6(5) . .
C54 C55 C56 118.2(5) . .
C55 C56 C57 123.4(5) . .
C55 C56 H56 118.3 . .
C57 C56 H56 118.3 . .
C56 C57 C58 116.7(5) . .
C56 C57 C68 120.8(5) . .
C58 C57 C68 122.4(5) . .
O6 C58 C59 125.0(5) . .
O6 C58 C57 115.0(5) . .
C59 C58 C57 120.0(6) . .
C54 C59 C58 120.3(5) . .
C54 C59 H59 119.9 . .
C58 C59 H59 119.9 . .
C55 O5 C60 119.8(5) . .
O5 C60 C63 111.5(4) . .
O5 C60 C61 106.7(4) . .
C63 C60 C61 114.8(4) . .
O5 C60 H60 107.9 . .
C63 C60 H60 107.9 . .
C61 C60 H60 107.9 . .
C62 C61 C60 114.6(4) . .
C62 C61 H61A 108.6 . .
C60 C61 H61A 108.6 . .
C62 C61 H61B 108.6 . .
C60 C61 H61B 108.6 . .
H61A C61 H61B 107.6 . .
C61 C62 H62A 109.5 . .
C61 C62 H62B 109.5 . .
H62A C62 H62B 109.5 . .
C61 C62 H62C 109.5 . .
H62A C62 H62C 109.5 . .
H62B C62 H62C 109.5 . .
C60 C63 H63A 109.5 . .
C60 C63 H63B 109.5 . .
H63A C63 H63B 109.5 . .
C60 C63 H63C 109.5 . .
H63A C63 H63C 109.5 . .
H63B C63 H63C 109.5 . .
C58 O6 C64 118.1(4) . .
O6 C64 C67 110.1(5) . .
O6 C64 H64 110.9 . .
C67 C64 H64 110.9 . .
C64 C67 H67A 109.5 . .
C64 C67 H67B 109.5 . .
H67A C67 H67B 109.5 . .
C64 C67 H67C 109.5 . .
H67A C67 H67C 109.5 . .
H67B C67 H67C 109.5 . .
C69 C68 C72 114.3(5) . .
C69 C68 C57 124.4(5) . .
C72 C68 C57 121.2(5) . .
C70 C69 C68 123.3(6) . .
C70 C69 H69 118.3 . .
C68 C69 H69 118.3 . .
C69 C70 N6 121.1(6) . .
C69 C70 H70 119.4 . .
N6 C70 H70 119.4 . .
C71 N6 C70 116.8(5) . .
C71 N6 Cd2 120.7(4) . 1_465
C70 N6 Cd2 121.0(4) . 1_465
C72 C71 N6 124.0(5) . .
C72 C71 H71 118.0 . .
N6 C71 H71 118.0 . .
C71 C72 C68 120.0(5) . .
C71 C72 H72 120.0 . .
C68 C72 H72 120.0 . .
N7 O7 Cd1 91.8(4) . .
N7 O8 Cd1 101.3(3) . .
O9 N7 O7 124.8(6) . .
O9 N7 O8 120.1(5) . .
O7 N7 O8 115.1(5) . .
N8 O10 Cd1 96.6(4) . .
N8 O11 Cd1 91.2(4) . .
O11 N8 O12 123.4(6) . .
O11 N8 O10 119.2(5) . .
O12 N8 O10 117.3(6) . .
N9 O13 Cd2 100.1(4) . .
N9 O14 Cd2 91.6(3) . .
O15 N9 O13 121.6(6) . .
O15 N9 O14 122.0(5) . .
O13 N9 O14 116.2(5) . .
N10 O16 Cd2 92.0(4) . .
N10 O17 Cd2 98.9(3) . .
O18 N10 O17 121.3(5) . .
O18 N10 O16 121.2(6) . .
O17 N10 O16 117.5(5) . .
C74 C73 H73A 109.5 . .
C74 C73 H73B 109.5 . .
H73A C73 H73B 109.5 . .
C74 C73 H73C 109.5 . .
H73A C73 H73C 109.5 . .
H73B C73 H73C 109.5 . .
O19 C74 C73 108.9(7) . .
O19 C74 H74A 109.9 . .
C73 C74 H74A 109.9 . .
O19 C74 H74B 109.9 . .
C73 C74 H74B 109.9 . .
H74A C74 H74B 108.3 . .
C74 O19 C75 113.4(7) . .
C76 C75 O19 106.5(7) . .
C76 C75 H75A 110.4 . .
O19 C75 H75A 110.4 . .
C76 C75 H75B 110.4 . .
O19 C75 H75B 110.4 . .
H75A C75 H75B 108.6 . .
C75 C76 H76A 109.5 . .
C75 C76 H76B 109.5 . .
H76A C76 H76B 109.5 . .
C75 C76 H76C 109.5 . .
H76A C76 H76C 109.5 . .
H76B C76 H76C 109.5 . .
C78 C77 H77A 109.5 . .
C78 C77 H77B 109.5 . .
H77A C77 H77B 109.5 . .
C78 C77 H77C 109.5 . .
H77A C77 H77C 109.5 . .
H77B C77 H77C 109.5 . .
O20 C78 C77 119.9(7) . .
O20 C78 H78A 107.3 . .
C77 C78 H78A 107.3 . .
O20 C78 H78B 107.4 . .
C77 C78 H78B 107.4 . .
H78A C78 H78B 106.9 . .
C78 O20 C79 117.7(5) . .
O20 C79 C80 116.4(7) . .
O20 C79 H79A 108.2 . .
C80 C79 H79A 108.2 . .
O20 C79 H79B 108.2 . .
C80 C79 H79B 108.2 . .
H79A C79 H79B 107.3 . .
C79 C80 H80A 109.5 . .
C79 C80 H80B 109.5 . .
H80A C80 H80B 109.5 . .
C79 C80 H80C 109.5 . .
H80A C80 H80C 109.5 . .
H80B C80 H80C 109.5 . .

loop_
_geom_bond_atom_site_label_1
_geom_bond_atom_site_label_2
_geom_bond_distance
_geom_bond_site_symmetry_2
Cd1 N1 2.277(5) .
Cd1 O8 2.317(4) .
Cd1 N5 2.320(5) .
Cd1 N3 2.328(4) .
Cd1 O10 2.354(5) .
Cd1 O11 2.520(4) .
Cd1 O7 2.545(5) .
Cd2 N4 2.322(5) .
Cd2 N2 2.321(4) 1_754
Cd2 N6 2.331(4) 1_645
Cd2 O17 2.370(4) .
Cd2 O13 2.375(5) .
Cd2 O16 2.509(5) .
Cd2 O14 2.533(4) .
N1 C1 1.346(8) .
N1 C5 1.358(7) .
C1 C2 1.434(8) .
C1 H1 0.9500 .
C2 C3 1.370(8) .
C2 H2 0.9500 .
C3 C4 1.407(8) .
C3 C6 1.472(8) .
C4 C5 1.386(8) .
C4 H4 0.9500 .
C5 H5 0.9500 .
C6 C11 1.383(8) .
C6 C7 1.387(8) .
C7 C8 1.418(7) .
C7 H7 0.9500 .
C8 O1 1.364(6) .
C8 C9 1.418(7) .
C9 C10 1.401(8) .
C9 C20 1.504(7) .
C10 C11 1.364(8) .
C10 H10 0.9500 .
C11 O2 1.362(7) .
O1 C12 1.405(6) .
C12 C15 1.460(9) .
C12 C13 1.523(8) .
C12 H12 1.0000 .
C13 C14 1.475(8) .
C13 H13A 0.9900 .
C13 H13B 0.9900 .
C14 H14A 0.9800 .
C14 H14B 0.9800 .
C14 H14C 0.9800 .
C15 H15A 0.9800 .
C15 H15B 0.9800 .
C15 H15C 0.9800 .
O2 C16 1.465(7) .
C16 C19 1.526(10) .
C16 C17 1.536(10) .
C16 H16 1.0000 .
C17 C18 1.474(8) .
C17 H17A 0.9900 .
C17 H17B 0.9900 .
C18 H18A 0.9800 .
C18 H18B 0.9800 .
C18 H18C 0.9800 .
C19 H19A 0.9800 .
C19 H19B 0.9800 .
C19 H19C 0.9800 .
C20 C24 1.367(8) .
C20 C21 1.411(8) .
C21 C22 1.310(8) .
C21 H21 0.9500 .
C22 N2 1.323(7) .
C22 H22 0.9500 .
N2 C23 1.314(7) .
N2 Cd2 2.321(4) 1_356
C23 C24 1.386(8) .
C23 H23 0.9500 .
C24 H24 0.9500 .
N3 C25 1.294(7) .
N3 C29 1.350(7) .
C25 C26 1.416(7) .
C25 H25 0.9500 .
C26 C27 1.368(8) .
C26 H26 0.9500 .
C27 C28 1.401(7) .
C27 C30 1.485(7) .
C28 C29 1.403(7) .
C28 H28 0.9500 .
C29 H29 0.9500 .
C30 C35 1.408(9) .
C30 C31 1.422(8) .
C31 O3 1.375(7) .
C31 C32 1.406(8) .
C32 C33 1.365(9) .
C32 H32 0.9500 .
C33 C34 1.380(8) .
C33 C44 1.507(7) .
C34 O4 1.346(7) .
C34 C35 1.386(8) .
C35 H35 0.9500 .
O3 C36 1.459(7) .
C36 C37 1.481(9) .
C36 C39 1.544(9) .
C36 H36 1.0000 .
C37 C38 1.537(8) .
C37 H37A 0.9900 .
C37 H37B 0.9900 .
C38 H38A 0.9800 .
C38 H38B 0.9800 .
C38 H38C 0.9800 .
C39 H39A 0.9800 .
C39 H39B 0.9800 .
C39 H39C 0.9800 .
O4 C40 1.461(7) .
C40 C41 1.485(8) .
C40 C43 1.529(9) .
C40 H40 1.0000 .
C41 C42 1.504(7) .
C41 H41A 0.9900 .
C41 H41B 0.9900 .
C42 H42A 0.9800 .
C42 H42B 0.9800 .
C42 H42C 0.9800 .
C43 H43A 0.9800 .
C43 H43B 0.9800 .
C43 H43C 0.9800 .
C44 C48 1.372(8) .
C44 C45 1.423(8) .
C45 C46 1.348(8) .
C45 H45 0.9500 .
C46 N4 1.397(7) .
C46 H46 0.9500 .
N4 C47 1.319(7) .
C47 C48 1.342(8) .
C47 H47 0.9500 .
C48 H48 0.9500 .
N5 C53 1.312(8) .
N5 C49 1.321(8) .
C49 C50 1.409(8) .
C49 H49 0.9500 .
C50 C51 1.373(8) .
C50 H50 0.9500 .
C51 C52 1.349(8) .
C51 C54 1.528(7) .
C52 C53 1.412(8) .
C52 H52 0.9500 .
C53 H53 0.9500 .
C54 C55 1.381(8) .
C54 C59 1.387(8) .
C55 O5 1.358(7) .
C55 C56 1.386(8) .
C56 C57 1.397(8) .
C56 H56 0.9500 .
C57 C58 1.432(7) .
C57 C68 1.451(8) .
C58 O6 1.379(7) .
C58 C59 1.393(8) .
C59 H59 0.9500 .
O5 C60 1.456(6) .
C60 C63 1.501(6) .
C60 C61 1.539(6) .
C60 H60 1.0000 .
C61 C62 1.494(8) .
C61 H61A 0.9900 .
C61 H61B 0.9900 .
C62 H62A 0.9800 .
C62 H62B 0.9800 .
C62 H62C 0.9800 .
C63 H63A 0.9800 .
C63 H63B 0.9800 .
C63 H63C 0.9800 .
O6 C64 1.469(6) .
C64 C67 1.519(9) .
C64 H64 1.0000 .
C65 H65A 0.9900 .
C65 H65B 0.9900 .
C66 H66A 0.9800 .
C66 H66B 0.9800 .
C66 H66C 0.9800 .
C67 H67A 0.9800 .
C67 H67B 0.9800 .
C67 H67C 0.9800 .
C68 C69 1.386(8) .
C68 C72 1.426(7) .
C69 C70 1.348(9) .
C69 H69 0.9500 .
C70 N6 1.363(7) .
C70 H70 0.9500 .
N6 C71 1.356(7) .
N6 Cd2 2.331(4) 1_465
C71 C72 1.347(8) .
C71 H71 0.9500 .
C72 H72 0.9500 .
O7 N7 1.236(7) .
O8 N7 1.291(7) .
N7 O9 1.222(7) .
O10 N8 1.295(7) .
O11 N8 1.199(8) .
N8 O12 1.279(7) .
O13 N9 1.255(7) .
O14 N9 1.291(7) .
N9 O15 1.186(7) .
O16 N10 1.249(6) .
O17 N10 1.241(6) .
N10 O18 1.224(7) .
C73 C74 1.447(10) .
C73 H73A 0.9800 .
C73 H73B 0.9800 .
C73 H73C 0.9800 .
C74 O19 1.383(9) .
C74 H74A 0.9900 .
C74 H74B 0.9900 .
O19 C75 1.480(9) .
C75 C76 1.399(11) .
C75 H75A 0.9900 .
C75 H75B 0.9900 .
C76 H76A 0.9800 .
C76 H76B 0.9800 .
C76 H76C 0.9800 .
C77 C78 1.471(8) .
C77 H77A 0.9800 .
C77 H77B 0.9800 .
C77 H77C 0.9800 .
C78 O20 1.277(8) .
C78 H78A 0.9900 .
C78 H78B 0.9900 .
O20 C79 1.433(7) .
C79 C80 1.437(10) .
C79 H79A 0.9900 .
C79 H79B 0.9900 .
C80 H80A 0.9800 .
C80 H80B 0.9800 .
C80 H80C 0.9800 .
